data_4037469
loop_
_publ_author_name
'Yang, Peng'
'Wang, Xiao'
'Chen, Feng'
'Zhang, Zheng-Bing'
'Chen, Chao'
'Peng, Lin'
'Wang, Li-Xin'

_publ_section_title
;
 Organocatalytic Enantioselective Michael/Cyclization Domino Reaction
 between 3-Amideoxindoles and \a,\b-Unsaturated Aldehydes: One-Pot
 Preparation of Chiral Spirocyclic Oxindole-\g-lactams.
;
_journal_issue 7
_journal_name_full 'The Journal of organic chemistry'
_journal_page_first 3908
_journal_page_last 3916
_journal_paper_doi 10.1021/acs.joc.6b03090
_journal_volume 82
_journal_year 2017
_chemical_absolute_configuration ad
_chemical_formula_sum 'C19 H15 Br N2 O3'
_chemical_formula_weight 399.24
_space_group_crystal_system trigonal
_space_group_IT_number 146
_space_group_name_Hall 'R 3'
_space_group_name_H-M_alt 'R 3 :H'
_atom_sites_solution_hydrogens geom
_audit_creation_method SHELXL-2013
_cell_angle_alpha 90
_cell_angle_beta 90
_cell_angle_gamma 120
_cell_formula_units_Z 9
_cell_length_a 20.8688(6)
_cell_length_b 20.8688(6)
_cell_length_c 12.2249(4)
_cell_measurement_reflns_used 2924
_cell_measurement_temperature 290(2)
_cell_measurement_theta_max 71.0850
_cell_measurement_theta_min 4.3490
_cell_volume 4610.7(2)
_computing_cell_refinement 'CrysAlisPro (Rigaku OD, 2015)'
_computing_data_collection 'CrysAlisPro (Rigaku OD, 2015)'
_computing_data_reduction 'CrysAlisPro (Rigaku OD, 2015)'
_computing_molecular_graphics 'Ortep-3 (L. J. Farrugia, 2001)'
_computing_publication_material SHELXL-97
_computing_structure_refinement 'SHELXL-97 (Sheldrick, 1997)'
_computing_structure_solution 'SHELXS-97 (Sheldrick, 1997)'
_diffrn_ambient_temperature 290(2)
_diffrn_detector_area_resol_mean 5.2169
_diffrn_measured_fraction_theta_full 0.997
_diffrn_measured_fraction_theta_max 0.973
_diffrn_measurement_device_type 'SuperNova, Dual, Cu at zero, AtlasS2'
_diffrn_measurement_method '\w scans'
_diffrn_radiation_type CuK\a
_diffrn_radiation_wavelength 1.54184
_diffrn_reflns_av_R_equivalents 0.0206
_diffrn_reflns_av_unetI/netI 0.0252
_diffrn_reflns_Laue_measured_fraction_full 0.997
_diffrn_reflns_Laue_measured_fraction_max 0.973
_diffrn_reflns_limit_h_max 17
_diffrn_reflns_limit_h_min -25
_diffrn_reflns_limit_k_max 24
_diffrn_reflns_limit_k_min -16
_diffrn_reflns_limit_l_max 14
_diffrn_reflns_limit_l_min -14
_diffrn_reflns_number 3434
_diffrn_reflns_point_group_measured_fraction_full 0.613
_diffrn_reflns_point_group_measured_fraction_max 0.593
_diffrn_reflns_theta_full 67.684
_diffrn_reflns_theta_max 71.240
_diffrn_reflns_theta_min 4.237
_diffrn_source 'micro-focus sealed X-ray tube'
_exptl_absorpt_coefficient_mu 2.884
_exptl_absorpt_correction_T_max 1.00000
_exptl_absorpt_correction_T_min 0.30268
_exptl_absorpt_correction_type multi-scan
_exptl_absorpt_process_details
;
CrysAlisPro 1.171.38.43 (Rigaku Oxford Diffraction, 2015)
Empirical absorption correction using spherical harmonics,
 implemented in SCALE3 ABSPACK scaling algorithm.
;
_exptl_crystal_colour colorless
_exptl_crystal_density_diffrn 1.294
_exptl_crystal_description block
_exptl_crystal_F_000 1818
_exptl_crystal_size_max 0.210
_exptl_crystal_size_mid 0.200
_exptl_crystal_size_min 0.180
_platon_squeeze_details
;
;
_refine_diff_density_max 0.259
_refine_diff_density_min -0.342
_refine_diff_density_rms 0.041
_refine_ls_abs_structure_details
;
 Classical Flack method preferred over Parsons because s.u. lower.
;
_refine_ls_abs_structure_Flack -0.014(17)
_refine_ls_extinction_method none
_refine_ls_goodness_of_fit_ref 1.048
_refine_ls_hydrogen_treatment constr
_refine_ls_matrix_type full
_refine_ls_number_parameters 227
_refine_ls_number_reflns 2362
_refine_ls_number_restraints 1
_refine_ls_restrained_S_all 1.048
_refine_ls_R_factor_all 0.0266
_refine_ls_R_factor_gt 0.0264
_refine_ls_shift/su_max 0.003
_refine_ls_shift/su_mean 0.000
_refine_ls_structure_factor_coef Fsqd
_refine_ls_weighting_details 'w=1/[\s^2^(Fo^2^)+(0.0515P)^2^] where P=(Fo^2^+2Fc^2^)/3'
_refine_ls_weighting_scheme calc
_refine_ls_wR_factor_gt 0.0710
_refine_ls_wR_factor_ref 0.0713
_reflns_Friedel_coverage 0.219
_reflns_Friedel_fraction_full 0.229
_reflns_Friedel_fraction_max 0.213
_reflns_number_gt 2330
_reflns_number_total 2362
_reflns_threshold_expression 'I > 2\s(I)'
_cod_data_source_file jo6b03090_si_001.cif
_cod_data_source_block shelxl
_cod_original_cell_volume 4610.7(3)
_cod_database_code 4037469
_shelx_space_group_comment
;
The symmetry employed for this shelxl refinement is uniquely defined
by the following loop, which should always be used as a source of
symmetry information in preference to the above space-group names.
They are only intended as comments.
;
_shelx_estimated_absorpt_t_min 0.583
_shelx_estimated_absorpt_t_max 0.625
_shelxl_version_number 2013-4

loop_
_space_group_symop_operation_xyz
'x, y, z'
'-y, x-y, z'
'-x+y, -x, z'
'x+2/3, y+1/3, z+1/3'
'-y+2/3, x-y+1/3, z+1/3'
'-x+y+2/3, -x+1/3, z+1/3'
'x+1/3, y+2/3, z+2/3'
'-y+1/3, x-y+2/3, z+2/3'
'-x+y+1/3, -x+2/3, z+2/3'

loop_
_atom_site_label
_atom_site_type_symbol
_atom_site_fract_x
_atom_site_fract_y
_atom_site_fract_z
_atom_site_U_iso_or_equiv
_atom_site_adp_type
_atom_site_occupancy
_atom_site_site_symmetry_order
_atom_site_calc_flag
_atom_site_refinement_flags_posn
_atom_site_refinement_flags_adp
Br1 Br 0.15927(2) 0.35312(2) 0.68417(3) 0.06456(14) Uani 1 1 d . .
N2 N -0.15458(15) 0.40381(15) 0.7436(2) 0.0517(6) Uani 1 1 d . .
N1 N -0.05313(14) 0.59447(14) 0.7740(2) 0.0472(5) Uani 1 1 d . .
C11 C -0.05746(17) 0.48169(17) 0.8534(3) 0.0450(6) Uani 1 1 d . .
C6 C 0.0495(2) 0.39127(19) 0.6276(3) 0.0539(7) Uani 1 1 d . .
H6 H 0.0271 0.3471 0.5885 0.065 Uiso 1 1 calc R U
C1 C 0.11404(18) 0.41255(19) 0.6860(3) 0.0503(6) Uani 1 1 d . .
C2 C 0.1459(2) 0.4760(2) 0.7458(4) 0.0661(9) Uani 1 1 d . .
H2 H 0.1886 0.4891 0.7859 0.079 Uiso 1 1 calc R U
O2 O -0.14629(14) 0.48223(15) 0.6054(2) 0.0621(6) Uani 1 1 d . .
C16 C -0.11743(17) 0.41026(16) 0.8415(3) 0.0487(6) Uani 1 1 d . .
O3 O -0.16931(16) 0.54325(18) 0.8418(3) 0.0716(7) Uani 1 1 d . .
C19 C -0.1123(2) 0.5967(2) 0.8207(3) 0.0568(7) Uani 1 1 d . .
H19 H -0.1069 0.6428 0.8365 0.068 Uiso 1 1 calc R U
C4 C 0.05087(16) 0.50313(16) 0.6852(2) 0.0456(6) Uani 1 1 d . .
C3 C 0.1146(2) 0.5217(2) 0.7470(4) 0.0639(9) Uani 1 1 d . .
H3 H 0.1362 0.5646 0.7890 0.077 Uiso 1 1 calc R U
C7 C 0.01695(16) 0.55218(17) 0.6795(3) 0.0458(6) Uani 1 1 d . .
H7 H 0.0012 0.5509 0.6036 0.055 Uiso 1 1 calc R U
C18 C -0.2219(2) 0.3384(2) 0.7095(4) 0.0698(10) Uani 1 1 d . .
H18A H -0.2100 0.3032 0.6790 0.105 Uiso 1 1 calc R U
H18B H -0.2465 0.3516 0.6553 0.105 Uiso 1 1 calc R U
H18C H -0.2538 0.3169 0.7716 0.105 Uiso 1 1 calc R U
C5 C 0.01917(17) 0.43702(18) 0.6288(3) 0.0492(6) Uani 1 1 d . .
H5 H -0.0243 0.4226 0.5900 0.059 Uiso 1 1 calc R U
C10 C -0.05389(15) 0.52479(14) 0.7529(2) 0.0414(5) Uani 1 1 d . .
C9 C 0.01331(18) 0.65758(17) 0.7483(3) 0.0532(7) Uani 1 1 d . .
C8 C 0.06558(17) 0.63274(17) 0.7095(3) 0.0556(7) Uani 1 1 d . .
H8A H 0.1000 0.6383 0.7669 0.067 Uiso 1 1 calc R U
H8B H 0.0934 0.6613 0.6464 0.067 Uiso 1 1 calc R U
C12 C -0.0124(2) 0.5012(2) 0.9439(3) 0.0572(7) Uani 1 1 d . .
H12 H 0.0279 0.5486 0.9514 0.069 Uiso 1 1 calc R U
C14 C -0.0887(3) 0.3775(2) 1.0127(3) 0.0718(11) Uani 1 1 d . .
H14 H -0.0991 0.3428 1.0676 0.086 Uiso 1 1 calc R U
C15 C -0.1343(2) 0.3568(2) 0.9208(3) 0.0639(8) Uani 1 1 d . .
H15 H -0.1743 0.3092 0.9131 0.077 Uiso 1 1 calc R U
C17 C -0.12468(16) 0.46949(17) 0.6896(3) 0.0468(6) Uani 1 1 d . .
C13 C -0.0293(3) 0.4470(3) 1.0247(3) 0.0676(9) Uani 1 1 d . .
H13 H 0.0002 0.4586 1.0868 0.081 Uiso 1 1 calc R U
O1 O 0.02459(17) 0.72007(15) 0.7576(4) 0.0823(9) Uani 1 1 d . .

loop_
_atom_site_aniso_label
_atom_site_aniso_U_11
_atom_site_aniso_U_22
_atom_site_aniso_U_33
_atom_site_aniso_U_23
_atom_site_aniso_U_13
_atom_site_aniso_U_12
Br1 0.0672(2) 0.0737(3) 0.0769(2) -0.00079(17) 0.00648(16) 0.0534(2)
N2 0.0425(12) 0.0425(12) 0.0657(15) -0.0016(11) -0.0061(11) 0.0179(11)
N1 0.0444(12) 0.0403(12) 0.0653(14) -0.0011(10) -0.0028(11) 0.0275(10)
C11 0.0466(15) 0.0422(12) 0.0509(14) -0.0022(11) -0.0023(11) 0.0256(12)
C6 0.0583(18) 0.0485(16) 0.0611(17) -0.0100(13) -0.0054(14) 0.0313(14)
C1 0.0517(16) 0.0538(16) 0.0571(16) 0.0009(13) 0.0050(12) 0.0352(14)
C2 0.0556(19) 0.069(2) 0.086(2) -0.0203(19) -0.0209(17) 0.0410(18)
O2 0.0530(12) 0.0654(14) 0.0620(13) 0.0058(11) -0.0139(10) 0.0251(11)
C16 0.0467(15) 0.0428(14) 0.0581(16) 0.0007(12) -0.0005(12) 0.0235(13)
O3 0.0564(15) 0.0764(17) 0.0922(19) 0.0013(14) 0.0107(13) 0.0408(14)
C19 0.0531(18) 0.0602(18) 0.0701(18) -0.0055(15) -0.0044(14) 0.0381(17)
C4 0.0427(14) 0.0447(14) 0.0535(14) 0.0007(12) -0.0006(11) 0.0249(12)
C3 0.0556(18) 0.0570(19) 0.088(2) -0.0202(17) -0.0237(17) 0.0345(16)
C7 0.0443(15) 0.0447(15) 0.0543(15) 0.0034(12) -0.0011(11) 0.0267(12)
C18 0.0470(18) 0.0506(19) 0.091(3) -0.0042(17) -0.0127(17) 0.0088(15)
C5 0.0456(14) 0.0493(15) 0.0552(15) -0.0068(12) -0.0076(12) 0.0257(13)
C10 0.0394(13) 0.0362(12) 0.0508(13) -0.0001(11) -0.0030(11) 0.0205(11)
C9 0.0441(15) 0.0392(15) 0.079(2) -0.0016(13) -0.0048(14) 0.0227(12)
C8 0.0392(14) 0.0373(14) 0.090(2) 0.0036(14) 0.0055(14) 0.0190(12)
C12 0.064(2) 0.0567(18) 0.0544(17) -0.0044(14) -0.0141(15) 0.0331(16)
C14 0.103(3) 0.063(2) 0.062(2) 0.0156(17) 0.0003(19) 0.051(2)
C15 0.068(2) 0.0503(17) 0.074(2) 0.0119(15) 0.0053(17) 0.0299(16)
C17 0.0411(14) 0.0438(14) 0.0561(16) -0.0011(12) -0.0018(12) 0.0217(12)
C13 0.087(3) 0.073(2) 0.0543(18) 0.0024(17) -0.0109(17) 0.049(2)
O1 0.0632(15) 0.0428(12) 0.145(3) -0.0033(15) 0.0017(17) 0.0299(12)

loop_
_atom_type_symbol
_atom_type_description
_atom_type_scat_dispersion_real
_atom_type_scat_dispersion_imag
_atom_type_scat_source
C C 0.0181 0.0091 'International Tables Vol C Tables 4.2.6.8 and 6.1.1.4'
H H 0.0000 0.0000 'International Tables Vol C Tables 4.2.6.8 and 6.1.1.4'
N N 0.0311 0.0180 'International Tables Vol C Tables 4.2.6.8 and 6.1.1.4'
O O 0.0492 0.0322 'International Tables Vol C Tables 4.2.6.8 and 6.1.1.4'
Br Br -0.6763 1.2805 'International Tables Vol C Tables 4.2.6.8 and 6.1.1.4'

loop_
_geom_angle_atom_site_label_1
_geom_angle_atom_site_label_2
_geom_angle_atom_site_label_3
_geom_angle
C17 N2 C16 111.5(3)
C17 N2 C18 123.5(3)
C16 N2 C18 124.6(3)
C19 N1 C9 123.1(3)
C19 N1 C10 122.6(3)
C9 N1 C10 114.2(2)
C12 C11 C16 121.0(3)
C12 C11 C10 131.2(3)
C16 C11 C10 107.7(3)
C5 C6 C1 118.7(3)
C5 C6 H6 120.7
C1 C6 H6 120.7
C2 C1 C6 120.8(3)
C2 C1 Br1 118.8(3)
C6 C1 Br1 120.3(3)
C1 C2 C3 120.1(3)
C1 C2 H2 120.0
C3 C2 H2 120.0
C15 C16 C11 121.3(3)
C15 C16 N2 128.2(3)
C11 C16 N2 110.5(3)
O3 C19 N1 123.5(3)
O3 C19 H19 118.3
N1 C19 H19 118.3
C5 C4 C3 117.3(3)
C5 C4 C7 120.1(3)
C3 C4 C7 122.6(3)
C2 C3 C4 120.5(3)
C2 C3 H3 119.8
C4 C3 H3 119.8
C4 C7 C8 117.5(2)
C4 C7 C10 113.7(2)
C8 C7 C10 104.6(2)
C4 C7 H7 106.8
C8 C7 H7 106.8
C10 C7 H7 106.8
N2 C18 H18A 109.5
N2 C18 H18B 109.5
H18A C18 H18B 109.5
N2 C18 H18C 109.5
H18A C18 H18C 109.5
H18B C18 H18C 109.5
C4 C5 C6 122.6(3)
C4 C5 H5 118.7
C6 C5 H5 118.7
N1 C10 C11 115.0(2)
N1 C10 C17 111.0(2)
C11 C10 C17 102.6(2)
N1 C10 C7 101.4(2)
C11 C10 C7 116.2(2)
C17 C10 C7 111.0(2)
O1 C9 N1 124.4(3)
O1 C9 C8 128.3(3)
N1 C9 C8 107.3(3)
C9 C8 C7 105.1(2)
C9 C8 H8A 110.7
C7 C8 H8A 110.7
C9 C8 H8B 110.7
C7 C8 H8B 110.7
H8A C8 H8B 108.8
C11 C12 C13 117.9(4)
C11 C12 H12 121.0
C13 C12 H12 121.0
C13 C14 C15 122.2(3)
C13 C14 H14 118.9
C15 C14 H14 118.9
C16 C15 C14 117.1(4)
C16 C15 H15 121.4
C14 C15 H15 121.4
O2 C17 N2 127.1(3)
O2 C17 C10 125.7(3)
N2 C17 C10 107.1(2)
C14 C13 C12 120.5(4)
C14 C13 H13 119.8
C12 C13 H13 119.8

loop_
_geom_bond_atom_site_label_1
_geom_bond_atom_site_label_2
_geom_bond_distance
Br1 C1 1.897(3)
N2 C17 1.359(4)
N2 C16 1.396(4)
N2 C18 1.446(4)
N1 C19 1.382(4)
N1 C9 1.389(4)
N1 C10 1.469(3)
C11 C12 1.375(5)
C11 C16 1.394(4)
C11 C10 1.502(4)
C6 C5 1.385(5)
C6 C1 1.386(5)
C6 H6 0.9300
C1 C2 1.360(5)
C2 C3 1.399(5)
C2 H2 0.9300
O2 C17 1.206(4)
C16 C15 1.384(5)
O3 C19 1.183(5)
C19 H19 0.9300
C4 C5 1.380(4)
C4 C3 1.406(5)
C4 C7 1.510(4)
C3 H3 0.9300
C7 C8 1.511(4)
C7 C10 1.573(4)
C7 H7 0.9800
C18 H18A 0.9600
C18 H18B 0.9600
C18 H18C 0.9600
C5 H5 0.9300
C10 C17 1.552(4)
C9 O1 1.209(4)
C9 C8 1.500(4)
C8 H8A 0.9700
C8 H8B 0.9700
C12 C13 1.407(6)
C12 H12 0.9300
C14 C13 1.365(7)
C14 C15 1.394(6)
C14 H14 0.9300
C15 H15 0.9300
C13 H13 0.9300

loop_
_geom_torsion_atom_site_label_1
_geom_torsion_atom_site_label_2
_geom_torsion_atom_site_label_3
_geom_torsion_atom_site_label_4
_geom_torsion
C5 C6 C1 C2 1.8(5)
C5 C6 C1 Br1 -178.4(3)
C6 C1 C2 C3 -1.4(6)
Br1 C1 C2 C3 178.8(4)
C12 C11 C16 C15 0.8(5)
C10 C11 C16 C15 178.9(3)
C12 C11 C16 N2 -179.9(3)
C10 C11 C16 N2 -1.9(3)
C17 N2 C16 C15 176.0(3)
C18 N2 C16 C15 3.2(6)
C17 N2 C16 C11 -3.2(4)
C18 N2 C16 C11 -176.0(3)
C9 N1 C19 O3 179.1(4)
C10 N1 C19 O3 -4.4(5)
C1 C2 C3 C4 -1.1(7)
C5 C4 C3 C2 3.1(6)
C7 C4 C3 C2 -177.1(4)
C5 C4 C7 C8 -160.1(3)
C3 C4 C7 C8 20.2(5)
C5 C4 C7 C10 77.4(4)
C3 C4 C7 C10 -102.4(4)
C3 C4 C5 C6 -2.8(5)
C7 C4 C5 C6 177.4(3)
C1 C6 C5 C4 0.4(5)
C19 N1 C10 C11 -65.0(4)
C9 N1 C10 C11 111.8(3)
C19 N1 C10 C17 50.9(4)
C9 N1 C10 C17 -132.3(3)
C19 N1 C10 C7 168.9(3)
C9 N1 C10 C7 -14.3(3)
C12 C11 C10 N1 -56.2(4)
C16 C11 C10 N1 126.0(3)
C12 C11 C10 C17 -176.9(3)
C16 C11 C10 C17 5.4(3)
C12 C11 C10 C7 61.9(4)
C16 C11 C10 C7 -115.9(3)
C4 C7 C10 N1 154.1(2)
C8 C7 C10 N1 24.6(3)
C4 C7 C10 C11 28.7(4)
C8 C7 C10 C11 -100.7(3)
C4 C7 C10 C17 -88.0(3)
C8 C7 C10 C17 142.6(3)
C19 N1 C9 O1 -4.8(6)
C10 N1 C9 O1 178.5(4)
C19 N1 C9 C8 174.7(3)
C10 N1 C9 C8 -2.1(4)
O1 C9 C8 C7 -162.1(4)
N1 C9 C8 C7 18.5(4)
C4 C7 C8 C9 -153.8(3)
C10 C7 C8 C9 -26.7(3)
C16 C11 C12 C13 -0.8(5)
C10 C11 C12 C13 -178.3(3)
C11 C16 C15 C14 -0.1(5)
N2 C16 C15 C14 -179.2(4)
C13 C14 C15 C16 -0.6(7)
C16 N2 C17 O2 -176.8(3)
C18 N2 C17 O2 -3.9(5)
C16 N2 C17 C10 6.6(3)
C18 N2 C17 C10 179.5(3)
N1 C10 C17 O2 52.8(4)
C11 C10 C17 O2 176.2(3)
C7 C10 C17 O2 -59.1(4)
N1 C10 C17 N2 -130.5(3)
C11 C10 C17 N2 -7.2(3)
C7 C10 C17 N2 117.5(3)
C15 C14 C13 C12 0.7(7)
C11 C12 C13 C14 0.0(6)

loop_
_platon_squeeze_void_nr
_platon_squeeze_void_average_x
_platon_squeeze_void_average_y
_platon_squeeze_void_average_z
_platon_squeeze_void_volume
_platon_squeeze_void_count_electrons
_platon_squeeze_void_content
1 0.000 0.000 -0.154 338 99 ' '
2 0.667 0.333 0.180 337 99 ' '
3 0.333 0.667 0.513 339 99 ' '
